data_7151509
loop_
_publ_author_name
'Hollowood, Christopher J.'
'Ley, Steven V.'

_publ_section_title
;
 Reductive decomplexation of ?-allyltricarbonyliron lactone complexes
 using sodium naphthalenide as a route to stereodefined 1,7-diols and
 2,3-diene-1,7-diols
;
_journal_issue 18
_journal_name_full 'Organic &amp;  Biomolecular Chemistry'
_journal_page_first 3197
_journal_paper_doi 10.1039/b306861g
_journal_volume 1
_journal_year 2003
_chemical_absolute_configuration rmad
_chemical_compound_source
;
synthesis as described
;
_chemical_formula_moiety ' C20 H24 O11 S2 '
_chemical_formula_sum 'C20 H24 O11 S2'
_chemical_formula_weight 504.52
_chemical_melting_point ?
_chemical_name_systematic
;
?
;
_space_group_IT_number 4
_symmetry_cell_setting monoclinic
_symmetry_space_group_name_Hall 'P 2yb'
_symmetry_space_group_name_H-M 'P 1 21 1'
_atom_sites_solution_hydrogens geom
_atom_sites_solution_primary direct
_cell_angle_alpha 90
_cell_angle_beta 100.4321(12)
_cell_angle_gamma 90
_cell_formula_units_Z 2
_cell_length_a 10.7470(3)
_cell_length_b 8.3113(2)
_cell_length_c 13.5613(4)
_cell_measurement_reflns_used 10203
_cell_measurement_temperature 200
_cell_measurement_theta_max 28
_cell_measurement_theta_min 5
_cell_volume 1191.29(6)
_computing_cell_refinement
;
KappaCCD software 'DENZO' (Otwinowski & Minor, 1996)
;
_computing_data_collection
;
KappaCCD software 'Collect' (Nonius, 2000)
;
_computing_data_reduction
;
KappaCCD software 'DENZO' (Otwinowski & Minor, 1996)
;
_computing_publication_material
;
CRYSTALS (Watkin et al, 2001)
;
_computing_structure_refinement
;
CRYSTALS (Watkin et al, 2001)
;
_computing_structure_solution 'SIR92 (Giacovazzo et al, 1992)'
_diffrn_ambient_temperature 200
_diffrn_measured_fraction_theta_max 0.998
_diffrn_measurement_device_type
;
Nonius KappaCCD
;
_diffrn_measurement_method \w
_diffrn_radiation_monochromator graphite
_diffrn_radiation_type 'Mo K\a'
_diffrn_radiation_wavelength 0.71073
_diffrn_reflns_av_R_equivalents 0.024
_diffrn_reflns_limit_h_max 13
_diffrn_reflns_limit_h_min -13
_diffrn_reflns_limit_k_max 10
_diffrn_reflns_limit_k_min -10
_diffrn_reflns_limit_l_max 17
_diffrn_reflns_limit_l_min -17
_diffrn_reflns_number 10203
_diffrn_reflns_theta_max 27.45
_diffrn_reflns_theta_min 5.10
_diffrn_standards_decay_% 0.00
_diffrn_standards_interval_count 0
_diffrn_standards_interval_time 0
_diffrn_standards_number 0
_exptl_absorpt_coefficient_mu 0.280
_exptl_absorpt_correction_T_max 0.92
_exptl_absorpt_correction_T_min 0.89
_exptl_absorpt_correction_type multi-scan
_exptl_absorpt_process_details
;
Denzo/Scalepack (Otwinowski & Minor, 1996)
;
_exptl_crystal_colour ' colourless '
_exptl_crystal_density_diffrn 1.406
_exptl_crystal_density_meas ?
_exptl_crystal_description ' fragment '
_exptl_crystal_F_000 528.648
_exptl_crystal_size_max 0.40
_exptl_crystal_size_mid 0.32
_exptl_crystal_size_min 0.28
_refine_diff_density_max 0.36
_refine_diff_density_min -0.40
_refine_ls_abs_structure_details 'Flack, 1862 Friedel-pairs'
_refine_ls_abs_structure_Flack -0.01(8)
_refine_ls_extinction_method None
_refine_ls_goodness_of_fit_ref 1.0631
_refine_ls_hydrogen_treatment noref
_refine_ls_matrix_type full
_refine_ls_number_parameters 298
_refine_ls_number_reflns 3881
_refine_ls_R_factor_gt 0.0417
_refine_ls_shift/su_max 0.000224
_refine_ls_structure_factor_coef F
_refine_ls_weighting_details
;
Chebychev polynomial with 4 parameters (Carruthers & Watkin , 1979)
2.88    -.203     1.44    0.175
;
_refine_ls_weighting_scheme calc
_refine_ls_wR_factor_ref 0.0465
_reflns_limit_h_max 13
_reflns_limit_h_min -13
_reflns_limit_k_max 10
_reflns_limit_k_min -9
_reflns_limit_l_max 17
_reflns_limit_l_min 0
_reflns_number_gt 3881
_reflns_number_total 4755
_reflns_threshold_expression >3.00\s(I)
_cod_data_source_file b306861g.txt
_cod_data_source_block CRYSTALS_cif
_cod_depositor_comments
;
The following automatic conversions were performed:
'_symmetry_cell_setting' value 'Monoclinic ' changed to 'monoclinic'
according to '/home/adriana/struct/CIF-dictionaries/cif_core.dic'
dictionary named 'cif_core.dic' version 2.4.1 from 2010-06-29.

Automatic conversion script
Id: cif_fix_enum 1555 2011-01-17 13:19:09Z saulius 

The following automatic conversions were performed:

'_chemical_melting_point' value 'not measured' was changed to '?' -
the value is undefined or not given.

Automatic conversion script
Id: cif_fix_values 1569 2011-02-09 13:29:24Z adriana 
;
_cod_original_cell_volume 1191.3
_cod_original_sg_symbol_H-M 'P 1 21 1 '
_cod_original_formula_sum ' C20 H24 O11 S2 '
_cod_database_code 7151509

loop_
_symmetry_equiv_pos_as_xyz
x,y,z
-x,y+1/2,-z

loop_
_atom_site_label
_atom_site_fract_x
_atom_site_fract_y
_atom_site_fract_z
_atom_site_U_iso_or_equiv
_atom_site_occupancy
_atom_site_adp_type
O1 0.22336(17) 0.1065(2) 0.21698(13) 0.0467 1.0000 Uani
C1 0.3348(2) 0.2003(4) 0.2232(2) 0.0442 1.0000 Uani
C2 0.3256(2) 0.3445(3) 0.2911(2) 0.0402 1.0000 Uani
C3 0.3080(2) 0.2892(3) 0.39476(19) 0.0395 1.0000 Uani
C4 0.1986(2) 0.1711(3) 0.3861(2) 0.0424 1.0000 Uani
C5 0.2133(2) 0.0366(4) 0.3121(2) 0.0450 1.0000 Uani
S1 0.34526(8) 0.27211(12) 0.09878(6) 0.0558 1.0000 Uani
S2 0.39905(7) 0.05903(12) 0.03654(6) 0.0543 1.0000 Uani
O2 0.4797(2) -0.0269(3) 0.11365(19) 0.0710 1.0000 Uani
O3 0.4435(3) 0.1116(4) -0.0514(2) 0.0835 1.0000 Uani
C6 0.2598(3) -0.0526(4) -0.0006(2) 0.0493 1.0000 Uani
C7 0.2400(4) -0.1853(5) 0.0535(3) 0.0814 1.0000 Uani
C8 0.1295(5) -0.2721(7) 0.0255(4) 0.1145 1.0000 Uani
C9 0.0427(4) -0.2275(9) -0.0554(4) 0.1037 1.0000 Uani
C10 0.0640(4) -0.0956(7) -0.1100(4) 0.0911 1.0000 Uani
C11 0.1740(3) -0.0031(5) -0.0837(2) 0.0679 1.0000 Uani
O4 0.44155(15) 0.4336(2) 0.29907(14) 0.0435 1.0000 Uani
C12 0.4338(3) 0.5963(3) 0.28954(19) 0.0437 1.0000 Uani
O5 0.3351(2) 0.6669(3) 0.2788(2) 0.0657 1.0000 Uani
C13 0.5613(3) 0.6698(4) 0.2952(2) 0.0595 1.0000 Uani
O6 0.27377(15) 0.4272(2) 0.44855(14) 0.0436 1.0000 Uani
C14 0.3662(2) 0.5080(4) 0.5112(2) 0.0449 1.0000 Uani
O7 0.47348(18) 0.4613(3) 0.53123(17) 0.0585 1.0000 Uani
C15 0.3169(3) 0.6575(4) 0.5477(3) 0.0616 1.0000 Uani
O8 0.19953(17) 0.0973(3) 0.48230(14) 0.0476 1.0000 Uani
C16 0.0938(3) 0.1131(5) 0.5247(3) 0.0737 1.0000 Uani
O9 0.0049(3) 0.1897(6) 0.4872(4) 0.1434 1.0000 Uani
C17 0.1038(4) 0.0176(5) 0.6183(3) 0.0805 1.0000 Uani
C18 0.1025(3) -0.0780(4) 0.2928(2) 0.0534 1.0000 Uani
O10 -0.00972(18) 0.0183(3) 0.2596(2) 0.0743 1.0000 Uani
C19 -0.1157(3) -0.0546(5) 0.2315(3) 0.0686 1.0000 Uani
O11 -0.1203(4) -0.1949(5) 0.2331(5) 0.1885 1.0000 Uani
C20 -0.2249(3) 0.0525(7) 0.2000(3) 0.0911 1.0000 Uani
H11 0.4111 0.1345 0.2508 0.0519 1.0000 Uiso
H21 0.2512 0.4127 0.2623 0.0467 1.0000 Uiso
H31 0.3881 0.2375 0.4295 0.0464 1.0000 Uiso
H41 0.1181 0.2312 0.3625 0.0498 1.0000 Uiso
H51 0.2904 -0.0251 0.3431 0.0528 1.0000 Uiso
H71 0.3044 -0.2193 0.1126 0.0953 1.0000 Uiso
H81 0.1134 -0.3688 0.0652 0.1378 1.0000 Uiso
H91 -0.0368 -0.2913 -0.0750 0.1266 1.0000 Uiso
H101 -0.0002 -0.0644 -0.1700 0.1051 1.0000 Uiso
H111 0.1897 0.0941 -0.1231 0.0793 1.0000 Uiso
H131 0.5526 0.7892 0.2880 0.0713 1.0000 Uiso
H132 0.6150 0.6435 0.3614 0.0713 1.0000 Uiso
H133 0.6018 0.6260 0.2400 0.0713 1.0000 Uiso
H151 0.3865 0.7143 0.5935 0.0738 1.0000 Uiso
H152 0.2474 0.6311 0.5850 0.0738 1.0000 Uiso
H153 0.2834 0.7285 0.4895 0.0738 1.0000 Uiso
H171 0.0251 0.0321 0.6470 0.1002 1.0000 Uiso
H172 0.1786 0.0552 0.6679 0.1002 1.0000 Uiso
H173 0.1144 -0.0987 0.6030 0.1002 1.0000 Uiso
H181 0.0950 -0.1369 0.3558 0.0629 1.0000 Uiso
H182 0.1140 -0.1572 0.2397 0.0629 1.0000 Uiso
H201 -0.3031 -0.0137 0.1795 0.1065 1.0000 Uiso
H202 -0.2358 0.1241 0.2571 0.1065 1.0000 Uiso
H203 -0.2101 0.1197 0.1421 0.1065 1.0000 Uiso

loop_
_atom_site_aniso_label
_atom_site_aniso_U_11
_atom_site_aniso_U_22
_atom_site_aniso_U_33
_atom_site_aniso_U_23
_atom_site_aniso_U_13
_atom_site_aniso_U_12
O1 0.0440(9) 0.0447(11) 0.046(1) 0.0066(9) -0.0050(8) -0.0142(8)
C1 0.0377(12) 0.0458(16) 0.0462(14) 0.0103(12) 0.000(1) -0.0088(11)
C2 0.0292(11) 0.0402(15) 0.0474(14) 0.0063(11) -0.003(1) -0.007(1)
C3 0.0282(11) 0.0405(14) 0.0473(13) 0.0058(12) 0.0004(9) -0.002(1)
C4 0.0304(11) 0.0418(15) 0.0524(14) 0.0136(12) 0.000(1) -0.003(1)
C5 0.0378(12) 0.0415(16) 0.0528(14) 0.0144(12) 0.000(1) -0.0073(11)
S1 0.0702(5) 0.0478(4) 0.0481(4) 0.0082(3) 0.0071(3) -0.0134(4)
S2 0.0462(3) 0.0610(5) 0.0574(4) -0.0009(4) 0.0137(3) -0.0120(3)
O2 0.0482(11) 0.0721(17) 0.0843(16) -0.0057(13) -0.0100(11) 0.0039(11)
O3 0.0901(18) 0.091(2) 0.0816(17) -0.0023(15) 0.0470(14) -0.0252(16)
C6 0.0455(14) 0.0590(19) 0.0426(13) -0.0083(13) 0.0059(11) -0.0061(13)
C7 0.095(3) 0.086(3) 0.0580(19) 0.0037(19) -0.0022(18) -0.048(2)
C8 0.121(4) 0.145(5) 0.078(3) -0.025(3) 0.021(3) -0.091(4)
C9 0.065(2) 0.151(5) 0.101(3) -0.063(4) 0.030(2) -0.046(3)
C10 0.0507(19) 0.123(4) 0.089(3) -0.056(3) -0.0154(19) 0.019(2)
C11 0.0655(19) 0.075(3) 0.0572(18) -0.0176(17) -0.0037(15) 0.0179(17)
O4 0.0306(8) 0.0440(11) 0.053(1) 0.0066(9) -0.0003(7) -0.0099(7)
C12 0.0548(15) 0.0383(16) 0.0381(12) 0.0029(11) 0.0084(11) -0.0103(12)
O5 0.0635(14) 0.0457(13) 0.0880(17) 0.0102(12) 0.0141(12) 0.0000(11)
C13 0.0647(19) 0.063(2) 0.0503(16) 0.0006(15) 0.0099(14) -0.0293(16)
O6 0.0311(8) 0.0460(11) 0.052(1) -0.0011(9) 0.0033(7) -0.0034(8)
C14 0.0337(12) 0.0537(17) 0.0453(13) 0.0031(12) 0.002(1) -0.0113(11)
O7 0.038(1) 0.0632(15) 0.0672(13) -0.0030(11) -0.0089(9) -0.003(1)
C15 0.0500(16) 0.064(2) 0.070(2) -0.0129(17) 0.0103(14) -0.0089(15)
O8 0.0406(9) 0.0487(12) 0.054(1) 0.0116(9) 0.0095(8) -0.0009(8)
C16 0.0509(17) 0.085(3) 0.091(3) 0.026(2) 0.0271(17) -0.0070(18)
O9 0.0580(15) 0.218(5) 0.168(3) 0.109(3) 0.0563(19) 0.043(2)
C17 0.097(3) 0.079(3) 0.075(2) 0.015(2) 0.039(2) -0.025(2)
C18 0.0478(15) 0.0428(17) 0.0666(18) 0.0102(14) 0.0021(13) -0.0096(13)
O10 0.038(1) 0.0559(15) 0.119(2) 0.0138(14) -0.0115(11) -0.019(1)
C19 0.0589(19) 0.073(3) 0.068(2) 0.0110(18) -0.0029(15) -0.0366(18)
O11 0.109(3) 0.083(3) 0.329(7) 0.025(4) -0.078(4) -0.051(2)
C20 0.0402(15) 0.129(4) 0.097(3) 0.013(3) -0.0059(16) -0.023(2)

loop_
_atom_type_symbol
_atom_type_scat_dispersion_real
_atom_type_scat_dispersion_imag
_atom_type_scat_Cromer_Mann_a1
_atom_type_scat_Cromer_Mann_b1
_atom_type_scat_Cromer_Mann_a2
_atom_type_scat_Cromer_Mann_b2
_atom_type_scat_Cromer_Mann_a3
_atom_type_scat_Cromer_Mann_b3
_atom_type_scat_Cromer_Mann_a4
_atom_type_scat_Cromer_Mann_b4
_atom_type_scat_Cromer_Mann_c
_atom_type_scat_source
'C   ' 0.0020 0.0020 2.3100 20.8439 1.0200 10.2075 1.5886 0.5687 0.8650 51.6512 0.2156 International_Tables_Vol_IV_Table_2.2B
'H   ' 0.0000 0.0000 0.4930 10.5109 0.3229 26.1257 0.1402 3.1424 0.0408 57.7997 0.0030 International_Tables_Vol_IV_Table_2.2B
'O   ' 0.0080 0.0060 3.0485 13.2771 2.2868 5.7011 1.5463 0.3239 0.8670 32.9089 0.2508 International_Tables_Vol_IV_Table_2.2B
'S   ' 0.1100 0.1240 6.9053 1.4679 5.2034 22.2151 1.4379 0.2536 1.5863 56.1720 0.8669 International_Tables_Vol_IV_Table_2.2B

loop_
_geom_angle_atom_site_label_1
_geom_angle_site_symmetry_1
_geom_angle_atom_site_label_2
_geom_angle_site_symmetry_2
_geom_angle_atom_site_label_3
_geom_angle_site_symmetry_3
_geom_angle
_geom_angle_publ_flag
C1 . O1 . C5 . 111.65(19) yes
O1 . C1 . C2 . 108.7(2) yes
O1 . C1 . S1 . 108.62(17) yes
C2 . C1 . S1 . 108.97(19) yes
O1 . C1 . H11 . 110.3 no
C2 . C1 . H11 . 110.0 no
S1 . C1 . H11 . 110.1 no
C1 . C2 . C3 . 110.6(2) yes
C1 . C2 . O4 . 107.5(2) yes
C3 . C2 . O4 . 109.71(19) yes
C1 . C2 . H21 . 110.1 no
C3 . C2 . H21 . 107.9 no
O4 . C2 . H21 . 111.0 no
C2 . C3 . C4 . 110.3(2) yes
C2 . C3 . O6 . 108.2(2) yes
C4 . C3 . O6 . 106.8(2) yes
C2 . C3 . H31 . 108.9 no
C4 . C3 . H31 . 110.3 no
O6 . C3 . H31 . 112.3 no
C3 . C4 . C5 . 110.6(2) yes
C3 . C4 . O8 . 109.1(2) yes
C5 . C4 . O8 . 107.4(2) yes
C3 . C4 . H41 . 108.3 no
C5 . C4 . H41 . 110.0 no
O8 . C4 . H41 . 111.5 no
O1 . C5 . C4 . 109.1(2) yes
O1 . C5 . C18 . 106.6(2) yes
C4 . C5 . C18 . 113.8(2) yes
O1 . C5 . H51 . 113.2 no
C4 . C5 . H51 . 105.9 no
C18 . C5 . H51 . 108.5 no
C1 . S1 . S2 . 99.53(11) yes
S1 . S2 . O2 . 107.75(12) yes
S1 . S2 . O3 . 103.69(14) yes
O2 . S2 . O3 . 120.98(17) yes
S1 . S2 . C6 . 106.29(11) yes
O2 . S2 . C6 . 108.63(15) yes
O3 . S2 . C6 . 108.55(16) yes
S2 . C6 . C7 . 118.8(2) yes
S2 . C6 . C11 . 119.0(3) yes
C7 . C6 . C11 . 122.3(3) yes
C6 . C7 . C8 . 119.0(4) yes
C6 . C7 . H71 . 120.5 no
C8 . C7 . H71 . 120.5 no
C7 . C8 . C9 . 120.7(5) yes
C7 . C8 . H81 . 119.7 no
C9 . C8 . H81 . 119.7 no
C8 . C9 . C10 . 120.0(4) yes
C8 . C9 . H91 . 120.0 no
C10 . C9 . H91 . 120.0 no
C9 . C10 . C11 . 121.2(4) yes
C9 . C10 . H101 . 119.4 no
C11 . C10 . H101 . 119.4 no
C6 . C11 . C10 . 116.9(4) yes
C6 . C11 . H111 . 121.6 no
C10 . C11 . H111 . 121.6 no
C2 . O4 . C12 . 117.9(2) yes
O4 . C12 . O5 . 122.5(3) yes
O4 . C12 . C13 . 111.3(3) yes
O5 . C12 . C13 . 126.2(3) yes
C12 . C13 . H131 . 109.5 no
C12 . C13 . H132 . 109.5 no
H131 . C13 . H132 . 109.5 no
C12 . C13 . H133 . 109.5 no
H131 . C13 . H133 . 109.5 no
H132 . C13 . H133 . 109.5 no
C3 . O6 . C14 . 118.93(19) yes
O6 . C14 . O7 . 123.0(3) yes
O6 . C14 . C15 . 111.1(2) yes
O7 . C14 . C15 . 125.9(3) yes
C14 . C15 . H151 . 109.5 no
C14 . C15 . H152 . 109.5 no
H151 . C15 . H152 . 109.5 no
C14 . C15 . H153 . 109.5 no
H151 . C15 . H153 . 109.5 no
H152 . C15 . H153 . 109.5 no
C4 . O8 . C16 . 118.0(2) yes
O8 . C16 . O9 . 122.5(3) yes
O8 . C16 . C17 . 111.7(3) yes
O9 . C16 . C17 . 125.7(3) yes
C16 . C17 . H171 . 109.5 no
C16 . C17 . H172 . 109.5 no
H171 . C17 . H172 . 109.5 no
C16 . C17 . H173 . 109.5 no
H171 . C17 . H173 . 109.5 no
H172 . C17 . H173 . 109.5 no
C5 . C18 . O10 . 106.9(2) yes
C5 . C18 . H181 . 110.1 no
O10 . C18 . H181 . 110.1 no
C5 . C18 . H182 . 110.1 no
O10 . C18 . H182 . 110.1 no
H181 . C18 . H182 . 109.5 no
C18 . O10 . C19 . 118.3(3) yes
O10 . C19 . O11 . 120.2(4) yes
O10 . C19 . C20 . 114.7(4) yes
O11 . C19 . C20 . 125.0(4) yes
C19 . C20 . H201 . 109.5 no
C19 . C20 . H202 . 109.5 no
H201 . C20 . H202 . 109.5 no
C19 . C20 . H203 . 109.5 no
H201 . C20 . H203 . 109.5 no
H202 . C20 . H203 . 109.5 no

loop_
_geom_bond_atom_site_label_1
_geom_bond_site_symmetry_1
_geom_bond_atom_site_label_2
_geom_bond_site_symmetry_2
_geom_bond_distance
_geom_bond_publ_flag
O1 . C1 . 1.419(3) yes
O1 . C5 . 1.437(3) yes
C1 . C2 . 1.525(4) yes
C1 . S1 . 1.812(3) yes
C1 . H11 . 1.000 no
C2 . C3 . 1.523(4) yes
C2 . O4 . 1.437(3) yes
C2 . H21 . 1.000 no
C3 . C4 . 1.520(3) yes
C3 . O6 . 1.442(3) yes
C3 . H31 . 1.000 no
C4 . C5 . 1.529(4) yes
C4 . O8 . 1.440(3) yes
C4 . H41 . 1.000 no
C5 . C18 . 1.510(4) yes
C5 . H51 . 1.000 no
S1 . S2 . 2.0880(12) yes
S2 . O2 . 1.423(3) yes
S2 . O3 . 1.431(3) yes
S2 . C6 . 1.755(3) yes
C6 . C7 . 1.362(5) yes
C6 . C11 . 1.383(4) yes
C7 . C8 . 1.383(5) yes
C7 . H71 . 1.000 no
C8 . C9 . 1.356(8) yes
C8 . H81 . 1.000 no
C9 . C10 . 1.366(8) yes
C9 . H91 . 1.000 no
C10 . C11 . 1.401(6) yes
C10 . H101 . 1.000 no
C11 . H111 . 1.000 no
O4 . C12 . 1.359(4) yes
C12 . O5 . 1.197(4) yes
C12 . C13 . 1.489(4) yes
C13 . H131 . 1.000 no
C13 . H132 . 1.000 no
C13 . H133 . 1.000 no
O6 . C14 . 1.362(3) yes
C14 . O7 . 1.200(3) yes
C14 . C15 . 1.471(5) yes
C15 . H151 . 1.000 no
C15 . H152 . 1.000 no
C15 . H153 . 1.000 no
O8 . C16 . 1.370(4) yes
C16 . O9 . 1.183(5) yes
C16 . C17 . 1.484(5) yes
C17 . H171 . 1.000 no
C17 . H172 . 1.000 no
C17 . H173 . 1.000 no
C18 . O10 . 1.450(4) yes
C18 . H181 . 1.000 no
C18 . H182 . 1.000 no
O10 . C19 . 1.285(4) yes
C19 . O11 . 1.168(5) yes
C19 . C20 . 1.473(6) yes
C20 . H201 . 1.000 no
C20 . H202 . 1.000 no
C20 . H203 . 1.000 no

loop_
_cod_related_entry_id
_cod_related_entry_database
_cod_related_entry_code
1 ChemSpider 9366409
